data_2236406
loop_
_publ_author_name
'Vumbaco, David J.'
'Kammer, Michael N.'
'Koplitz, Lynn V.'
'Mague, Joel T.'

_publ_section_title
;
 4-Cyanoanilinium bromide
;
_journal_coeditor_code JJ2147
_journal_issue 10
_journal_name_full 'Acta Crystallographica Section E'
_journal_page_first o2884
_journal_paper_doi 10.1107/S1600536812037014
_journal_volume 68
_journal_year 2012
_chemical_formula_iupac 'C7 H7 N2 +, Br -'
_chemical_formula_moiety 'C7 H7 N2 +, Br -'
_chemical_formula_sum 'C7 H7 Br N2'
_chemical_formula_weight 199.06
_chemical_name_systematic
;
4-Cyanoanilinium bromide
;
_space_group_IT_number 2
_symmetry_cell_setting triclinic
_symmetry_space_group_name_Hall '-P 1'
_symmetry_space_group_name_H-M 'P -1'
_atom_sites_solution_hydrogens geom
_atom_sites_solution_primary direct
_atom_sites_solution_secondary difmap
_audit_creation_method SHELXL-97
_cell_angle_alpha 91.719(3)
_cell_angle_beta 93.290(3)
_cell_angle_gamma 101.428(3)
_cell_formula_units_Z 2
_cell_length_a 4.3102(10)
_cell_length_b 6.1076(13)
_cell_length_c 14.510(3)
_cell_measurement_reflns_used 5589
_cell_measurement_temperature 100(2)
_cell_measurement_theta_max 29.10
_cell_measurement_theta_min 2.81
_cell_volume 373.45(14)
_computing_cell_refinement 'SAINT (Bruker, 2009)'
_computing_data_collection 'APEX2 (Bruker, 2010)'
_computing_data_reduction 'SAINT (Bruker, 2009)'
_computing_molecular_graphics 'SHELXTL (Sheldrick, 2008)'
_computing_publication_material 'SHELXTL (Sheldrick, 2008)'
_computing_structure_refinement 'SHELXL97 (Sheldrick, 2008)'
_computing_structure_solution 'SHELXM (Sheldrick, 1998, 2004)'
_diffrn_ambient_temperature 100(2)
_diffrn_measured_fraction_theta_full 0.990
_diffrn_measured_fraction_theta_max 0.931
_diffrn_measurement_device_type 'Bruker SMART APEX CCD'
_diffrn_measurement_method '\f and \w scans'
_diffrn_radiation_monochromator graphite
_diffrn_radiation_source 'fine-focus sealed tube'
_diffrn_radiation_type MoK\a
_diffrn_radiation_wavelength 0.71073
_diffrn_reflns_av_R_equivalents 0.0320
_diffrn_reflns_av_sigmaI/netI 0.0281
_diffrn_reflns_limit_h_max 5
_diffrn_reflns_limit_h_min -5
_diffrn_reflns_limit_k_max 8
_diffrn_reflns_limit_k_min -8
_diffrn_reflns_limit_l_max 19
_diffrn_reflns_limit_l_min -19
_diffrn_reflns_number 6534
_diffrn_reflns_theta_full 27.50
_diffrn_reflns_theta_max 29.18
_diffrn_reflns_theta_min 2.81
_exptl_absorpt_coefficient_mu 5.422
_exptl_absorpt_correction_T_max 0.8371
_exptl_absorpt_correction_T_min 0.6305
_exptl_absorpt_correction_type numerical
_exptl_absorpt_process_details '(SADABS; Sheldrick, 2009)'
_exptl_crystal_colour colourless
_exptl_crystal_density_diffrn 1.770
_exptl_crystal_density_method 'not measured'
_exptl_crystal_description Block
_exptl_crystal_F_000 196
_exptl_crystal_size_max 0.20
_exptl_crystal_size_mid 0.19
_exptl_crystal_size_min 0.16
_refine_diff_density_max 0.860
_refine_diff_density_min -0.413
_refine_ls_extinction_method none
_refine_ls_goodness_of_fit_ref 1.062
_refine_ls_hydrogen_treatment constr
_refine_ls_matrix_type full
_refine_ls_number_parameters 91
_refine_ls_number_reflns 1874
_refine_ls_number_restraints 0
_refine_ls_restrained_S_all 1.062
_refine_ls_R_factor_all 0.0214
_refine_ls_R_factor_gt 0.0203
_refine_ls_shift/su_max 0.002
_refine_ls_shift/su_mean 0.000
_refine_ls_structure_factor_coef Fsqd
_refine_ls_weighting_details 'calc w=1/[\s^2^(Fo^2^)+(0.0248P)^2^+0.1891P] where P=(Fo^2^+2Fc^2^)/3'
_refine_ls_weighting_scheme calc
_refine_ls_wR_factor_gt 0.0505
_refine_ls_wR_factor_ref 0.0510
_reflns_number_gt 1802
_reflns_number_total 1874
_reflns_threshold_expression I>2\s(I)
_cod_data_source_file jj2147.cif
_cod_data_source_block I
_cod_original_cell_volume 373.46(14)
_cod_database_code 2236406
_cod_database_fobs_code 2236406

loop_
_symmetry_equiv_pos_as_xyz
'x, y, z'
'-x, -y, -z'

loop_
_atom_site_type_symbol
_atom_site_label
_atom_site_fract_x
_atom_site_fract_y
_atom_site_fract_z
_atom_site_U_iso_or_equiv
_atom_site_adp_type
_atom_site_calc_flag
_atom_site_refinement_flags
_atom_site_occupancy
_atom_site_symmetry_multiplicity
Br Br1 0.08172(3) 0.73901(2) 0.423553(10) 0.01208(7) Uani d . 1 1
N N1 0.5934(3) 0.7244(2) 0.60221(10) 0.0128(3) Uani d . 1 1
H H1A 0.4298 0.7029 0.5615 0.015 Uiso d R 1 1
H H1B 0.6868 0.6102 0.5940 0.015 Uiso d R 1 1
H H1C 0.7187 0.8527 0.5922 0.015 Uiso d R 1 1
N N2 0.1311(4) 0.7765(3) 1.04130(11) 0.0215(3) Uani d . 1 1
C C1 0.4868(4) 0.7327(3) 0.69615(11) 0.0117(3) Uani d . 1 1
C C2 0.3482(4) 0.9098(3) 0.72253(12) 0.0142(3) Uani d . 1 1
H H2 0.3199 1.0208 0.6801 0.017 Uiso calc R 1 1
C C3 0.2514(4) 0.9219(3) 0.81193(12) 0.0148(3) Uani d . 1 1
H H3 0.1545 1.0409 0.8312 0.018 Uiso calc R 1 1
C C4 0.2980(4) 0.7575(3) 0.87320(12) 0.0140(3) Uani d . 1 1
C C5 0.4367(4) 0.5796(3) 0.84545(12) 0.0158(3) Uani d . 1 1
H H5 0.4650 0.4679 0.8875 0.019 Uiso calc R 1 1
C C6 0.5326(4) 0.5674(3) 0.75594(12) 0.0142(3) Uani d . 1 1
H H6 0.6278 0.4481 0.7361 0.017 Uiso calc R 1 1
C C7 0.2031(4) 0.7694(3) 0.96694(13) 0.0168(3) Uani d . 1 1

loop_
_atom_site_aniso_label
_atom_site_aniso_U_11
_atom_site_aniso_U_22
_atom_site_aniso_U_33
_atom_site_aniso_U_12
_atom_site_aniso_U_13
_atom_site_aniso_U_23
Br1 0.01341(9) 0.01043(10) 0.01308(10) 0.00377(6) 0.00081(6) 0.00256(6)
N1 0.0141(6) 0.0118(7) 0.0130(7) 0.0032(5) 0.0006(5) 0.0018(5)
N2 0.0304(9) 0.0179(8) 0.0179(8) 0.0073(7) 0.0055(7) 0.0020(6)
C1 0.0118(7) 0.0123(8) 0.0102(7) 0.0013(6) -0.0010(6) -0.0002(6)
C2 0.0159(8) 0.0124(8) 0.0149(8) 0.0040(6) 0.0000(6) 0.0033(6)
C3 0.0167(8) 0.0127(8) 0.0157(8) 0.0050(7) 0.0009(6) 0.0001(6)
C4 0.0141(8) 0.0150(8) 0.0122(8) 0.0017(6) 0.0007(6) 0.0008(6)
C5 0.0185(8) 0.0143(8) 0.0152(8) 0.0047(7) 0.0007(6) 0.0038(6)
C6 0.0165(8) 0.0118(8) 0.0152(8) 0.0045(6) 0.0008(6) 0.0018(6)
C7 0.0201(8) 0.0125(8) 0.0181(9) 0.0038(7) 0.0011(7) 0.0026(6)

loop_
_atom_type_symbol
_atom_type_description
_atom_type_scat_dispersion_real
_atom_type_scat_dispersion_imag
_atom_type_scat_source
C C 0.0033 0.0016 'International Tables Vol C Tables 4.2.6.8 and 6.1.1.4'
H H 0.0000 0.0000 'International Tables Vol C Tables 4.2.6.8 and 6.1.1.4'
N N 0.0061 0.0033 'International Tables Vol C Tables 4.2.6.8 and 6.1.1.4'
Br Br -0.2901 2.4595 'International Tables Vol C Tables 4.2.6.8 and 6.1.1.4'

loop_
_geom_angle_atom_site_label_1
_geom_angle_atom_site_label_2
_geom_angle_atom_site_label_3
_geom_angle
C1 N1 H1A 110.3
C1 N1 H1B 110.7
H1A N1 H1B 106.0
C1 N1 H1C 108.9
H1A N1 H1C 108.7
H1B N1 H1C 112.2
C6 C1 C2 122.32(16)
C6 C1 N1 119.28(15)
C2 C1 N1 118.38(15)
C1 C2 C3 118.97(16)
C1 C2 H2 120.5
C3 C2 H2 120.5
C2 C3 C4 119.38(16)
C2 C3 H3 120.3
C4 C3 H3 120.3
C3 C4 C5 120.97(16)
C3 C4 C7 120.11(16)
C5 C4 C7 118.91(16)
C6 C5 C4 119.56(16)
C6 C5 H5 120.2
C4 C5 H5 120.2
C1 C6 C5 118.79(16)
C1 C6 H6 120.6
C5 C6 H6 120.6
N2 C7 C4 178.9(2)

loop_
_geom_bond_atom_site_label_1
_geom_bond_atom_site_label_2
_geom_bond_distance
N1 C1 1.466(2)
N1 H1A 0.8800
N1 H1B 0.8801
N1 H1C 0.8800
N2 C7 1.142(3)
C1 C6 1.387(2)
C1 C2 1.389(2)
C2 C3 1.390(2)
C2 H2 0.9500
C3 C4 1.397(2)
C3 H3 0.9500
C4 C5 1.399(2)
C4 C7 1.447(2)
C5 C6 1.390(2)
C5 H5 0.9500
C6 H6 0.9500

loop_
_geom_hbond_atom_site_label_D
_geom_hbond_atom_site_label_H
_geom_hbond_atom_site_label_A
_geom_hbond_site_symmetry_A
_geom_hbond_distance_DH
_geom_hbond_distance_HA
_geom_hbond_distance_DA
_geom_hbond_angle_DHA
N1 H1A Br1 . 0.88 2.47 3.3209(16) 162
C2 H2 Br1 2_576 0.95 2.87 3.7316(18) 151
C3 H3 N2 2_577 0.95 2.62 3.466(2) 149
C5 H5 N2 2_667 0.95 2.69 3.517(2) 146
C6 H6 Br1 2_666 0.95 3.00 3.8063(18) 144
N1 H1B Br1 2_666 0.88 2.54 3.4174(16) 175
N1 H1C Br1 2_676 0.88 2.49 3.3400(16) 162

loop_
_geom_torsion_atom_site_label_1
_geom_torsion_atom_site_label_2
_geom_torsion_atom_site_label_3
_geom_torsion_atom_site_label_4
_geom_torsion
C6 C1 C2 C3 -0.1(3)
N1 C1 C2 C3 -178.82(15)
C1 C2 C3 C4 0.5(3)
C2 C3 C4 C5 -0.8(3)
C2 C3 C4 C7 179.08(16)
C3 C4 C5 C6 0.7(3)
C7 C4 C5 C6 -179.23(17)
C2 C1 C6 C5 -0.1(3)
N1 C1 C6 C5 178.66(15)
C4 C5 C6 C1 -0.2(3)
C3 C4 C7 N2 -162(11)
C5 C4 C7 N2 18(12)

loop_
_cod_related_entry_id
_cod_related_entry_database
_cod_related_entry_code
1 ChemSpider 30658108
